data_4024748
loop_
_publ_author_name
'Amos B. Smith'
'Megan A. Foley'
'Shuzhi Dong'
'Alia Orbin'

_publ_section_title
;
(+)-Rimocidin Synthetic Studies: Construction of the C(1-27) Aglycone
Skeleton
;
_journal_name_full 'Journal of Organic Chemistry'
_journal_page_first 5987
_journal_page_last 6001
_journal_paper_doi 10.1021/jo900765p
_journal_volume 74
_journal_year 2009
_chemical_formula_sum 'C15 H20 O S2'
_chemical_formula_weight 280.43
_space_group_IT_number 19
_symmetry_cell_setting orthorhombic
_symmetry_Int_Tables_number 19
_symmetry_space_group_name_Hall 'P 2ac 2ab'
_symmetry_space_group_name_H-M 'P 21 21 21'
_atom_sites_solution_hydrogens geom
_atom_sites_solution_primary direct
_audit_creation_method SHELXL-97
_cell_angle_alpha 90.00
_cell_angle_beta 90.00
_cell_angle_gamma 90.00
_cell_formula_units_Z 4
_cell_length_a 7.2254(9)
_cell_length_b 12.6313(15)
_cell_length_c 15.299(2)
_cell_measurement_temperature 143(1)
_cell_volume 1396.2(3)
_computing_data_collection 'CrystalClear (Rigaku, 1999)'
_computing_data_reduction 'CrystalClear (Rigaku, 1999)'
_computing_structure_refinement 'SHELXL-97 (Sheldrick, 1997)'
_computing_structure_solution 'SIR97 (Altomare, 1999)'
_diffrn_ambient_temperature 143(1)
_diffrn_measured_fraction_theta_full 0.997
_diffrn_measured_fraction_theta_max 0.997
_diffrn_measurement_device 'CCD Area Detector'
_diffrn_measurement_device_type 'Rigaku Mercury'
_diffrn_measurement_method 'phi and omega rotations'
_diffrn_radiation_monochromator graphite
_diffrn_radiation_source 'rotating anode'
_diffrn_radiation_type MoK\a
_diffrn_radiation_wavelength 0.71069
_diffrn_reflns_av_R_equivalents 0.0157
_diffrn_reflns_av_sigmaI/netI 0.0195
_diffrn_reflns_limit_h_max 8
_diffrn_reflns_limit_h_min -7
_diffrn_reflns_limit_k_max 15
_diffrn_reflns_limit_k_min -14
_diffrn_reflns_limit_l_max 17
_diffrn_reflns_limit_l_min -18
_diffrn_reflns_number 9714
_diffrn_reflns_theta_full 25.03
_diffrn_reflns_theta_max 25.03
_diffrn_reflns_theta_min 2.66
_exptl_absorpt_coefficient_mu 0.367
_exptl_absorpt_correction_T_max 1.0000
_exptl_absorpt_correction_T_min 0.8517
_exptl_absorpt_correction_type multi-scan
_exptl_crystal_density_diffrn 1.334
_exptl_crystal_F_000 600
_exptl_crystal_size_max 0.32
_exptl_crystal_size_mid 0.22
_exptl_crystal_size_min 0.20
_refine_diff_density_max 0.171
_refine_diff_density_min -0.159
_refine_diff_density_rms 0.035
_refine_ls_abs_structure_details 'Flack H D (1983), Acta Cryst. A39, 876-881'
_refine_ls_abs_structure_Flack 0.02(5)
_refine_ls_extinction_method none
_refine_ls_goodness_of_fit_ref 1.078
_refine_ls_hydrogen_treatment constr
_refine_ls_matrix_type full
_refine_ls_number_parameters 165
_refine_ls_number_reflns 2458
_refine_ls_number_restraints 0
_refine_ls_restrained_S_all 1.078
_refine_ls_R_factor_all 0.0206
_refine_ls_R_factor_gt 0.0200
_refine_ls_shift/su_max 0.001
_refine_ls_shift/su_mean 0.000
_refine_ls_structure_factor_coef Fsqd
_refine_ls_weighting_details 'calc w=1/[\s^2^(Fo^2^)+(0.0380P)^2^+0.0000P] where P=(Fo^2^+2Fc^2^)/3'
_refine_ls_weighting_scheme calc
_refine_ls_wR_factor_gt 0.0547
_refine_ls_wR_factor_ref 0.0549
_reflns_number_gt 2384
_reflns_number_total 2458
_reflns_threshold_expression >2sigma(I)
_cod_data_source_file jo900765p_si_001.cif
_cod_data_source_block shelxl
_cod_original_sg_symbol_H-M 'P 21 21 21 '
_cod_database_code 4024748

loop_
_symmetry_equiv_pos_as_xyz
'x, y, z'
'x+1/2, -y+1/2, -z'
'-x, y+1/2, -z+1/2'
'-x+1/2, -y, z+1/2'

loop_
_atom_site_label
_atom_site_type_symbol
_atom_site_fract_x
_atom_site_fract_y
_atom_site_fract_z
_atom_site_U_iso_or_equiv
_atom_site_adp_type
_atom_site_occupancy
_atom_site_symmetry_multiplicity
_atom_site_calc_flag
_atom_site_refinement_flags
_atom_site_disorder_assembly
_atom_site_disorder_group
S1 S 0.57154(5) 0.50718(3) 0.62135(2) 0.01826(10) Uani 1 1 d . . .
S2 S 0.25945(5) 0.35391(3) 0.64615(2) 0.01913(10) Uani 1 1 d . . .
O1 O 0.07657(15) 0.60470(8) 0.85371(6) 0.0266(2) Uani 1 1 d . . .
C1 C 0.4007(2) 0.45562(11) 0.69955(8) 0.0143(3) Uani 1 1 d . . .
C2 C 0.7028(2) 0.38727(12) 0.60131(8) 0.0232(3) Uani 1 1 d . . .
H2A H 0.8067 0.4040 0.5636 0.031 Uiso 1 1 calc R . .
H2B H 0.7522 0.3618 0.6564 0.031 Uiso 1 1 calc R . .
C3 C 0.5902(2) 0.29964(12) 0.55934(9) 0.0261(4) Uani 1 1 d . . .
H3A H 0.6721 0.2416 0.5442 0.035 Uiso 1 1 calc R . .
H3B H 0.5356 0.3261 0.5057 0.035 Uiso 1 1 calc R . .
C4 C 0.4368(2) 0.25806(11) 0.61836(9) 0.0238(3) Uani 1 1 d . . .
H4A H 0.4922 0.2323 0.6720 0.032 Uiso 1 1 calc R . .
H4B H 0.3783 0.1983 0.5897 0.032 Uiso 1 1 calc R . .
C5 C 0.2698(2) 0.54975(10) 0.72474(8) 0.0162(3) Uani 1 1 d . . .
H5 H 0.3490 0.6066 0.7471 0.021 Uiso 1 1 calc R . .
C6 C 0.1594(2) 0.59633(12) 0.64816(9) 0.0215(3) Uani 1 1 d . . .
H6A H 0.2429 0.6095 0.5997 0.029 Uiso 1 1 calc R . .
H6B H 0.0683 0.5449 0.6290 0.029 Uiso 1 1 calc R . .
C7 C 0.0611(2) 0.69919(12) 0.67187(9) 0.0256(3) Uani 1 1 d . . .
H7A H -0.0323 0.6851 0.7150 0.038 Uiso 1 1 calc R . .
H7B H 0.0044 0.7285 0.6205 0.038 Uiso 1 1 calc R . .
H7C H 0.1492 0.7487 0.6950 0.038 Uiso 1 1 calc R . .
C8 C 0.1410(2) 0.51868(12) 0.79861(9) 0.0200(3) Uani 1 1 d . . .
H8 H 0.0482 0.4649 0.7841 0.027 Uiso 1 1 calc R . .
C9 C 0.1939(2) 0.52435(12) 0.89066(9) 0.0267(4) Uani 1 1 d . . .
H9A H 0.1381 0.4739 0.9306 0.035 Uiso 1 1 calc R . .
H9B H 0.3207 0.5434 0.9042 0.035 Uiso 1 1 calc R . .
C10 C 0.4970(2) 0.41687(11) 0.78354(8) 0.0145(3) Uani 1 1 d . . .
C11 C 0.4325(2) 0.33038(11) 0.83094(8) 0.0188(3) Uani 1 1 d . . .
H11 H 0.3411 0.2871 0.8073 0.025 Uiso 1 1 calc R . .
C12 C 0.5037(2) 0.30824(12) 0.91345(8) 0.0222(3) Uani 1 1 d . . .
H12 H 0.4584 0.2507 0.9448 0.029 Uiso 1 1 calc R . .
C13 C 0.6405(2) 0.37048(12) 0.94929(9) 0.0222(3) Uani 1 1 d . . .
H13 H 0.6859 0.3561 1.0049 0.030 Uiso 1 1 calc R . .
C14 C 0.7097(2) 0.45474(12) 0.90138(8) 0.0197(3) Uani 1 1 d . . .
H14 H 0.8035 0.4965 0.9247 0.026 Uiso 1 1 calc R . .
C15 C 0.64015(19) 0.47722(11) 0.81900(8) 0.0159(3) Uani 1 1 d . . .
H15 H 0.6895 0.5331 0.7870 0.021 Uiso 1 1 calc R . .

loop_
_atom_site_aniso_label
_atom_site_aniso_U_11
_atom_site_aniso_U_22
_atom_site_aniso_U_33
_atom_site_aniso_U_23
_atom_site_aniso_U_13
_atom_site_aniso_U_12
S1 0.0190(2) 0.02032(19) 0.01544(17) 0.00320(13) 0.00386(14) 0.00058(16)
S2 0.0208(2) 0.01813(18) 0.01842(17) -0.00276(12) -0.00548(15) -0.00253(16)
O1 0.0270(6) 0.0319(6) 0.0210(5) -0.0028(4) 0.0060(5) 0.0091(5)
C1 0.0155(7) 0.0159(7) 0.0117(6) -0.0008(5) 0.0000(5) -0.0043(6)
C2 0.0242(8) 0.0301(8) 0.0153(6) 0.0034(6) 0.0043(6) 0.0108(7)
C3 0.0373(10) 0.0251(7) 0.0160(7) -0.0002(6) 0.0020(7) 0.0116(8)
C4 0.0351(9) 0.0166(7) 0.0199(7) -0.0038(6) -0.0078(7) 0.0046(7)
C5 0.0160(7) 0.0157(7) 0.0167(6) -0.0019(5) -0.0004(6) -0.0022(6)
C6 0.0213(8) 0.0220(8) 0.0212(7) -0.0020(6) -0.0027(7) 0.0033(6)
C7 0.0267(9) 0.0278(8) 0.0224(7) 0.0015(6) 0.0001(7) 0.0068(7)
C8 0.0168(8) 0.0214(8) 0.0219(7) -0.0014(6) 0.0043(6) 0.0005(6)
C9 0.0241(9) 0.0353(9) 0.0206(7) -0.0001(7) 0.0056(6) 0.0049(7)
C10 0.0131(7) 0.0180(7) 0.0123(6) -0.0022(5) 0.0013(5) 0.0009(6)
C11 0.0189(7) 0.0201(7) 0.0173(7) -0.0008(5) -0.0003(6) -0.0042(6)
C12 0.0262(8) 0.0233(7) 0.0170(7) 0.0058(6) 0.0026(6) -0.0026(7)
C13 0.0230(8) 0.0306(8) 0.0131(6) 0.0005(6) -0.0025(6) 0.0055(7)
C14 0.0144(8) 0.0257(7) 0.0192(7) -0.0064(6) 0.0002(6) 0.0001(6)
C15 0.0138(7) 0.0172(7) 0.0167(6) -0.0010(5) 0.0031(5) -0.0006(6)

loop_
_atom_type_symbol
_atom_type_description
_atom_type_scat_dispersion_real
_atom_type_scat_dispersion_imag
_atom_type_scat_source
C C 0.0033 0.0016 'International Tables Vol C Tables 4.2.6.8 and 6.1.1.4'
H H 0.0000 0.0000 'International Tables Vol C Tables 4.2.6.8 and 6.1.1.4'
O O 0.0106 0.0060 'International Tables Vol C Tables 4.2.6.8 and 6.1.1.4'
S S 0.1246 0.1234 'International Tables Vol C Tables 4.2.6.8 and 6.1.1.4'

loop_
_geom_angle_atom_site_label_1
_geom_angle_atom_site_label_2
_geom_angle_atom_site_label_3
_geom_angle
_geom_angle_site_symmetry_1
_geom_angle_site_symmetry_3
_geom_angle_publ_flag
C2 S1 C1 99.51(7) . . ?
C4 S2 C1 100.30(7) . . ?
C9 O1 C8 60.73(9) . . ?
C10 C1 C5 107.96(10) . . ?
C10 C1 S2 113.61(9) . . ?
C5 C1 S2 107.75(9) . . ?
C10 C1 S1 110.62(10) . . ?
C5 C1 S1 107.25(9) . . ?
S2 C1 S1 109.40(6) . . ?
C3 C2 S1 113.61(11) . . ?
C2 C3 C4 113.04(11) . . ?
C3 C4 S2 115.02(10) . . ?
C8 C5 C6 110.48(12) . . ?
C8 C5 C1 110.94(11) . . ?
C6 C5 C1 114.63(10) . . ?
C7 C6 C5 112.78(11) . . ?
O1 C8 C9 59.17(9) . . ?
O1 C8 C5 115.85(12) . . ?
C9 C8 C5 123.06(13) . . ?
O1 C9 C8 60.10(9) . . ?
C11 C10 C15 118.36(12) . . ?
C11 C10 C1 122.17(13) . . ?
C15 C10 C1 119.05(12) . . ?
C12 C11 C10 120.41(14) . . ?
C13 C12 C11 120.81(13) . . ?
C12 C13 C14 119.14(12) . . ?
C13 C14 C15 120.50(14) . . ?
C14 C15 C10 120.69(13) . . ?

loop_
_geom_bond_atom_site_label_1
_geom_bond_atom_site_label_2
_geom_bond_distance
_geom_bond_site_symmetry_2
_geom_bond_publ_flag
S1 C2 1.8133(15) . ?
S1 C1 1.8380(14) . ?
S2 C4 1.8134(15) . ?
S2 C1 1.8330(14) . ?
O1 C9 1.4382(18) . ?
O1 C8 1.4519(18) . ?
C1 C10 1.5409(18) . ?
C1 C5 1.5678(19) . ?
C2 C3 1.517(2) . ?
C3 C4 1.523(2) . ?
C5 C8 1.5154(19) . ?
C5 C6 1.5343(19) . ?
C6 C7 1.525(2) . ?
C8 C9 1.461(2) . ?
C10 C11 1.3918(18) . ?
C10 C15 1.395(2) . ?
C11 C12 1.392(2) . ?
C12 C13 1.377(2) . ?
C13 C14 1.385(2) . ?
C14 C15 1.3862(19) . ?

loop_
_cod_related_entry_id
_cod_related_entry_database
_cod_related_entry_code
1 ChemSpider 30659014
